data_4107461
loop_
_publ_author_name
'Daesung Chong'
'Derek R. Laws'
'Ayman Nafady'
'Paulo Jorge Costa'
'Arnold L. Rheingold'
'Maria Jos\'e Calhorda'
'William E. Geiger'

_publ_section_title
;
 [Re(\h5-C5H5)(CO)3]+ Family of 17-Electron Compounds: Monomer/Dimer
 Equilibria and Other Reactions
;
_journal_name_full 'Journal of the American Chemical Society'
_journal_page_first 2692
_journal_page_last 2703
_journal_paper_doi 10.1021/ja710513n
_journal_volume 130
_journal_year 2008
_chemical_formula_sum 'C32 H8 B F20 N O4 Re'
_chemical_formula_weight 1047.41
_chemical_name_systematic
; 
 ? 
;
_space_group_IT_number 2
_symmetry_cell_setting triclinic
_symmetry_space_group_name_Hall '-P 1'
_symmetry_space_group_name_H-M 'P -1'
_atom_sites_solution_hydrogens geom
_atom_sites_solution_primary direct
_atom_sites_solution_secondary difmap
_audit_creation_method SHELXL-97
_cell_angle_alpha 94.2680(10)
_cell_angle_beta 92.2090(10)
_cell_angle_gamma 118.2330(10)
_cell_formula_units_Z 2
_cell_length_a 11.9709(5)
_cell_length_b 12.1176(5)
_cell_length_c 12.3692(6)
_cell_measurement_reflns_used 5300
_cell_measurement_temperature 100(2)
_cell_measurement_theta_max 28.31
_cell_measurement_theta_min 2.40
_cell_volume 1570.85(12)
_computing_cell_refinement 'Bruker SMART'
_computing_data_collection 'Bruker SMART'
_computing_data_reduction 'Bruker SAINT'
_computing_molecular_graphics 'Bruker SHELXTL'
_computing_publication_material 'Bruker SHELXTL'
_computing_structure_refinement 'SHELXL-97 (Sheldrick, 1997)'
_computing_structure_solution 'SHELXS-97 (Sheldrick, 1990)'
_diffrn_ambient_temperature 100(2)
_diffrn_measured_fraction_theta_full 0.979
_diffrn_measured_fraction_theta_max 0.877
_diffrn_measurement_device_type 'CCD area detector'
_diffrn_measurement_method 'phi and omega scans'
_diffrn_radiation_monochromator graphite
_diffrn_radiation_source 'fine-focus sealed tube'
_diffrn_radiation_type MoK\a
_diffrn_radiation_wavelength 0.71073
_diffrn_reflns_av_R_equivalents 0.0215
_diffrn_reflns_av_sigmaI/netI 0.0330
_diffrn_reflns_limit_h_max 15
_diffrn_reflns_limit_h_min -15
_diffrn_reflns_limit_k_max 15
_diffrn_reflns_limit_k_min -15
_diffrn_reflns_limit_l_max 15
_diffrn_reflns_limit_l_min -15
_diffrn_reflns_number 13063
_diffrn_reflns_theta_full 25.00
_diffrn_reflns_theta_max 28.31
_diffrn_reflns_theta_min 1.66
_exptl_absorpt_coefficient_mu 4.031
_exptl_absorpt_correction_T_max 0.6655
_exptl_absorpt_correction_T_min 0.3680
_exptl_absorpt_correction_type multi-scan
_exptl_absorpt_process_details SADABS
_exptl_crystal_colour yellow
_exptl_crystal_density_diffrn 2.214
_exptl_crystal_description plate
_exptl_crystal_F_000 998
_exptl_crystal_size_max 0.31
_exptl_crystal_size_mid 0.21
_exptl_crystal_size_min 0.11
_refine_diff_density_max 1.552
_refine_diff_density_min -0.712
_refine_diff_density_rms 0.118
_refine_ls_extinction_method none
_refine_ls_goodness_of_fit_ref 1.065
_refine_ls_hydrogen_treatment mixed
_refine_ls_matrix_type full
_refine_ls_number_parameters 544
_refine_ls_number_reflns 6866
_refine_ls_number_restraints 3
_refine_ls_restrained_S_all 1.066
_refine_ls_R_factor_all 0.0257
_refine_ls_R_factor_gt 0.0241
_refine_ls_shift/su_max 1.198
_refine_ls_shift/su_mean 0.015
_refine_ls_structure_factor_coef Fsqd
_refine_ls_weighting_details 'calc w=1/[\s^2^(Fo^2^)+(0.0350P)^2^+0.6000P] where P=(Fo^2^+2Fc^2^)/3'
_refine_ls_weighting_scheme calc
_refine_ls_wR_factor_gt 0.0607
_refine_ls_wR_factor_ref 0.0616
_reflns_number_gt 6522
_reflns_number_total 6866
_reflns_threshold_expression >2sigma(I)
_cod_data_source_file ja710513n-file001.cif
_cod_data_source_block geiger4
_cod_database_code 4107461

loop_
_symmetry_equiv_pos_as_xyz
'x, y, z'
'-x, -y, -z'

loop_
_atom_site_label
_atom_site_type_symbol
_atom_site_fract_x
_atom_site_fract_y
_atom_site_fract_z
_atom_site_U_iso_or_equiv
_atom_site_adp_type
_atom_site_occupancy
_atom_site_symmetry_multiplicity
_atom_site_calc_flag
_atom_site_refinement_flags
Re1 Re 0.977458(10) 0.368878(9) 1.029411(8) 0.01278(5) Uani 1 1 d .
F12 F 0.24892(17) 0.37467(16) 0.69100(15) 0.0205(4) Uani 1 1 d .
F13 F 0.3972(2) 0.58724(17) 0.61342(15) 0.0262(4) Uani 1 1 d .
F14 F 0.6520(2) 0.66248(17) 0.59781(16) 0.0309(5) Uani 1 1 d .
F15 F 0.74492(17) 0.50447(17) 0.65058(16) 0.0259(4) Uani 1 1 d .
F16 F 0.59167(16) 0.28069(16) 0.71386(14) 0.0183(4) Uani 1 1 d .
F22 F 0.41923(17) 0.16932(16) 0.51010(13) 0.0184(4) Uani 1 1 d .
F23 F 0.38587(17) -0.03525(17) 0.38648(13) 0.0210(4) Uani 1 1 d .
F24 F 0.28559(18) -0.26384(17) 0.46702(14) 0.0234(4) Uani 1 1 d .
F25 F 0.22065(18) -0.28193(16) 0.67500(15) 0.0242(4) Uani 1 1 d .
F26 F 0.24895(16) -0.08127(16) 0.80009(13) 0.0171(3) Uani 1 1 d .
F32 F 0.12671(16) 0.02766(16) 0.90074(13) 0.0181(4) Uani 1 1 d .
F33 F -0.12046(17) -0.08377(16) 0.85917(15) 0.0223(4) Uani 1 1 d .
F34 F -0.22802(16) -0.05404(18) 0.67335(16) 0.0259(4) Uani 1 1 d .
F35 F -0.07326(17) 0.08890(19) 0.52386(15) 0.0251(4) Uani 1 1 d .
F36 F 0.17586(16) 0.17690(16) 0.55135(13) 0.0192(4) Uani 1 1 d .
F42 F 0.27493(17) 0.30660(17) 0.91572(15) 0.0229(4) Uani 1 1 d .
F43 F 0.3578(2) 0.3488(2) 1.12401(15) 0.0314(5) Uani 1 1 d .
F44 F 0.5167(2) 0.2608(2) 1.19728(15) 0.0304(5) Uani 1 1 d .
F45 F 0.59314(17) 0.13495(17) 1.05298(14) 0.0215(4) Uani 1 1 d .
F46 F 0.50751(16) 0.08648(16) 0.84482(14) 0.0170(3) Uani 1 1 d .
O1 O 1.2632(2) 0.5479(2) 1.09394(18) 0.0221(5) Uani 1 1 d .
O2 O 1.0177(2) 0.2667(2) 1.24028(18) 0.0234(5) Uani 1 1 d .
O3 O 0.8016(2) 0.4334(2) 1.16734(18) 0.0232(5) Uani 1 1 d .
O4 O 1.0614(3) 0.4445(3) 0.5712(2) 0.0431(7) Uani 1 1 d D
C1 C 0.8115(3) 0.2355(3) 0.9015(2) 0.0171(6) Uani 1 1 d .
H1A H 0.7244 0.2278 0.8967 0.020 Uiso 1 1 calc R
C2 C 0.8513(3) 0.1663(3) 0.9665(2) 0.0168(6) Uani 1 1 d .
H2A H 0.7958 0.0980 1.0106 0.020 Uiso 1 1 calc R
C3 C 0.9804(3) 0.2008(3) 0.9469(2) 0.0163(6) Uani 1 1 d .
H3A H 1.0299 0.1598 0.9743 0.020 Uiso 1 1 calc R
C4 C 1.0189(3) 0.2905(3) 0.8686(2) 0.0158(6) Uani 1 1 d .
H4A H 1.1026 0.3272 0.8361 0.019 Uiso 1 1 calc R
C5 C 0.9071(3) 0.2961(3) 0.8277(2) 0.0160(6) Uani 1 1 d .
C6 C 1.1560(3) 0.4884(3) 1.0719(2) 0.0167(6) Uani 1 1 d .
C7 C 1.0009(3) 0.3030(3) 1.1629(3) 0.0186(6) Uani 1 1 d .
C8 C 0.8714(3) 0.4165(3) 1.1184(2) 0.0177(6) Uani 1 1 d .
N1 N 0.8946(3) 0.3479(3) 0.7403(2) 0.0204(5) Uani 1 1 d .
C11 C 0.4093(3) 0.3101(3) 0.7000(2) 0.0155(6) Uani 1 1 d .
C12 C 0.3705(3) 0.3980(3) 0.6778(2) 0.0168(6) Uani 1 1 d .
C13 C 0.4478(3) 0.5133(3) 0.6407(2) 0.0199(6) Uani 1 1 d .
C14 C 0.5741(3) 0.5505(3) 0.6310(2) 0.0219(7) Uani 1 1 d .
C15 C 0.6202(3) 0.4700(3) 0.6569(2) 0.0192(6) Uani 1 1 d .
C16 C 0.5390(3) 0.3549(3) 0.6899(2) 0.0165(6) Uani 1 1 d .
C21 C 0.3361(3) 0.0565(3) 0.6633(2) 0.0137(5) Uani 1 1 d .
C22 C 0.3691(3) 0.0599(3) 0.5565(2) 0.0156(6) Uani 1 1 d .
C23 C 0.3539(3) -0.0447(3) 0.4900(2) 0.0167(6) Uani 1 1 d .
C24 C 0.3040(3) -0.1599(3) 0.5289(2) 0.0188(6) Uani 1 1 d .
C25 C 0.2705(3) -0.1692(3) 0.6346(2) 0.0179(6) Uani 1 1 d .
C26 C 0.2869(3) -0.0633(3) 0.6979(2) 0.0149(6) Uani 1 1 d .
C31 C 0.1689(3) 0.1139(3) 0.7292(2) 0.0141(6) Uani 1 1 d .
C32 C 0.0847(3) 0.0431(3) 0.8018(2) 0.0154(6) Uani 1 1 d .
C33 C -0.0463(3) -0.0153(3) 0.7839(2) 0.0180(6) Uani 1 1 d .
C34 C -0.1015(3) -0.0007(3) 0.6902(3) 0.0193(6) Uani 1 1 d .
C35 C -0.0232(3) 0.0704(3) 0.6157(2) 0.0186(6) Uani 1 1 d .
C36 C 0.1072(3) 0.1205(3) 0.6338(2) 0.0162(6) Uani 1 1 d .
C41 C 0.3816(3) 0.1896(3) 0.8687(2) 0.0144(5) Uani 1 1 d .
C42 C 0.3525(3) 0.2593(3) 0.9460(2) 0.0181(6) Uani 1 1 d .
C43 C 0.3943(3) 0.2833(3) 1.0548(3) 0.0215(6) Uani 1 1 d .
C44 C 0.4738(3) 0.2390(3) 1.0923(2) 0.0210(6) Uani 1 1 d .
C45 C 0.5109(3) 0.1737(3) 1.0188(2) 0.0178(6) Uani 1 1 d .
C46 C 0.4647(3) 0.1504(3) 0.9102(2) 0.0147(6) Uani 1 1 d .
B1 B 0.3248(3) 0.1691(3) 0.7403(3) 0.0128(6) Uani 1 1 d .
H5 H 0.959(4) 0.379(4) 0.693(3) 0.040 Uiso 1 1 d .
H6 H 0.829(4) 0.344(4) 0.721(4) 0.040 Uiso 1 1 d .
H4B H 1.048(4) 0.3859(19) 0.5091(16) 0.040 Uiso 1 1 d D
H4C H 1.124(3) 0.5278(10) 0.558(2) 0.040 Uiso 1 1 d D

loop_
_atom_site_aniso_label
_atom_site_aniso_U_11
_atom_site_aniso_U_22
_atom_site_aniso_U_33
_atom_site_aniso_U_23
_atom_site_aniso_U_13
_atom_site_aniso_U_12
Re1 0.01315(7) 0.01237(7) 0.01318(7) 0.00086(4) 0.00110(4) 0.00644(5)
F12 0.0213(9) 0.0214(9) 0.0238(9) 0.0015(7) 0.0018(8) 0.0144(8)
F13 0.0392(11) 0.0196(9) 0.0234(9) 0.0029(7) -0.0018(8) 0.0171(9)
F14 0.0351(11) 0.0157(9) 0.0314(11) 0.0072(8) 0.0037(9) 0.0030(9)
F15 0.0166(9) 0.0233(9) 0.0297(10) 0.0032(8) 0.0039(8) 0.0029(8)
F16 0.0151(8) 0.0186(8) 0.0209(9) 0.0008(7) 0.0013(7) 0.0081(7)
F22 0.0220(9) 0.0169(8) 0.0144(8) 0.0042(7) 0.0026(7) 0.0072(7)
F23 0.0245(9) 0.0305(10) 0.0103(8) -0.0005(7) 0.0018(7) 0.0153(8)
F24 0.0306(10) 0.0212(9) 0.0197(9) -0.0062(7) 0.0004(8) 0.0148(8)
F25 0.0340(11) 0.0148(8) 0.0243(9) 0.0047(7) 0.0066(8) 0.0114(8)
F26 0.0186(9) 0.0174(8) 0.0145(8) 0.0040(7) 0.0050(7) 0.0076(7)
F32 0.0181(9) 0.0240(9) 0.0143(8) 0.0044(7) 0.0023(7) 0.0115(7)
F33 0.0174(9) 0.0216(9) 0.0252(9) 0.0047(7) 0.0082(7) 0.0063(8)
F34 0.0118(8) 0.0323(10) 0.0309(10) 0.0020(8) -0.0009(8) 0.0086(8)
F35 0.0198(9) 0.0371(11) 0.0202(9) 0.0023(8) -0.0048(8) 0.0156(9)
F36 0.0195(9) 0.0252(9) 0.0131(8) 0.0036(7) 0.0014(7) 0.0106(8)
F42 0.0255(10) 0.0286(10) 0.0220(9) -0.0042(8) -0.0030(8) 0.0203(8)
F43 0.0404(12) 0.0413(12) 0.0188(9) -0.0108(8) -0.0018(9) 0.0268(10)
F44 0.0353(11) 0.0431(12) 0.0125(9) -0.0049(8) -0.0063(8) 0.0202(10)
F45 0.0205(9) 0.0280(10) 0.0201(9) 0.0049(7) -0.0025(7) 0.0149(8)
F46 0.0168(8) 0.0187(8) 0.0184(8) 0.0000(7) 0.0011(7) 0.0111(7)
O1 0.0173(11) 0.0211(11) 0.0259(12) 0.0022(9) -0.0016(9) 0.0079(9)
O2 0.0244(12) 0.0222(11) 0.0210(11) 0.0059(9) -0.0016(9) 0.0089(10)
O3 0.0267(12) 0.0217(11) 0.0251(12) 0.0058(9) 0.0101(10) 0.0139(10)
O4 0.0404(16) 0.0426(16) 0.0381(16) 0.0116(13) 0.0031(13) 0.0120(14)
C1 0.0159(14) 0.0158(14) 0.0169(14) 0.0000(11) 0.0004(12) 0.0058(12)
C2 0.0180(14) 0.0142(13) 0.0169(14) -0.0025(11) 0.0010(12) 0.0072(12)
C3 0.0214(15) 0.0150(13) 0.0140(13) -0.0015(11) 0.0003(12) 0.0102(12)
C4 0.0166(14) 0.0166(14) 0.0158(14) -0.0014(11) 0.0012(11) 0.0097(12)
C5 0.0177(14) 0.0157(13) 0.0133(13) -0.0052(11) -0.0021(11) 0.0082(12)
C6 0.0230(15) 0.0141(13) 0.0147(13) 0.0025(11) 0.0010(12) 0.0102(12)
C7 0.0147(14) 0.0150(13) 0.0250(16) 0.0016(12) 0.0040(12) 0.0062(12)
C8 0.0218(15) 0.0159(14) 0.0162(14) 0.0042(11) 0.0020(12) 0.0093(12)
N1 0.0194(13) 0.0259(14) 0.0171(13) 0.0014(11) -0.0027(11) 0.0123(12)
C11 0.0173(14) 0.0148(13) 0.0123(13) -0.0009(11) 0.0004(11) 0.0063(12)
C12 0.0169(14) 0.0206(15) 0.0126(13) -0.0030(11) -0.0013(11) 0.0096(12)
C13 0.0294(17) 0.0164(14) 0.0153(14) -0.0009(11) -0.0031(13) 0.0128(13)
C14 0.0301(17) 0.0139(14) 0.0145(14) 0.0004(11) 0.0009(13) 0.0048(13)
C15 0.0156(14) 0.0198(15) 0.0154(14) -0.0011(12) 0.0031(12) 0.0031(12)
C16 0.0182(14) 0.0173(14) 0.0140(13) -0.0001(11) 0.0001(12) 0.0090(12)
C21 0.0110(13) 0.0174(13) 0.0122(13) 0.0007(11) -0.0006(11) 0.0066(11)
C22 0.0136(13) 0.0194(14) 0.0157(14) 0.0049(11) 0.0019(11) 0.0089(12)
C23 0.0155(14) 0.0235(15) 0.0103(13) -0.0019(11) -0.0009(11) 0.0094(12)
C24 0.0181(14) 0.0212(15) 0.0183(14) -0.0062(12) -0.0026(12) 0.0118(13)
C25 0.0184(14) 0.0166(14) 0.0186(14) 0.0034(11) 0.0001(12) 0.0083(12)
C26 0.0137(13) 0.0187(14) 0.0137(13) 0.0016(11) 0.0029(11) 0.0088(12)
C31 0.0149(13) 0.0124(13) 0.0141(13) -0.0021(10) -0.0005(11) 0.0065(11)
C32 0.0181(14) 0.0160(13) 0.0141(13) -0.0021(11) -0.0008(12) 0.0104(12)
C33 0.0186(15) 0.0150(14) 0.0202(15) 0.0005(11) 0.0049(12) 0.0078(12)
C34 0.0118(13) 0.0204(15) 0.0241(16) -0.0033(12) -0.0016(12) 0.0073(12)
C35 0.0183(15) 0.0220(15) 0.0178(14) -0.0010(12) -0.0029(12) 0.0120(13)
C36 0.0164(14) 0.0164(14) 0.0164(14) -0.0003(11) 0.0014(12) 0.0087(12)
C41 0.0130(13) 0.0150(13) 0.0130(13) 0.0002(11) 0.0002(11) 0.0051(11)
C42 0.0149(14) 0.0227(15) 0.0191(14) 0.0005(12) 0.0005(12) 0.0112(12)
C43 0.0221(16) 0.0234(15) 0.0187(15) -0.0045(12) 0.0001(13) 0.0117(13)
C44 0.0210(15) 0.0236(15) 0.0130(14) -0.0015(12) -0.0032(12) 0.0069(13)
C45 0.0146(14) 0.0210(15) 0.0173(14) 0.0038(12) -0.0005(12) 0.0080(12)
C46 0.0127(13) 0.0151(13) 0.0164(14) 0.0018(11) 0.0035(11) 0.0067(11)
B1 0.0111(14) 0.0154(15) 0.0116(14) 0.0006(12) 0.0002(12) 0.0064(12)

loop_
_atom_type_symbol
_atom_type_description
_atom_type_scat_dispersion_real
_atom_type_scat_dispersion_imag
_atom_type_scat_source
C C 0.0033 0.0016 'International Tables Vol C Tables 4.2.6.8 and 6.1.1.4'
H H 0.0000 0.0000 'International Tables Vol C Tables 4.2.6.8 and 6.1.1.4'
O O 0.0106 0.0060 'International Tables Vol C Tables 4.2.6.8 and 6.1.1.4'
F F 0.0171 0.0103 'International Tables Vol C Tables 4.2.6.8 and 6.1.1.4'
Re Re -1.0185 7.2310 'International Tables Vol C Tables 4.2.6.8 and 6.1.1.4'
B B 0.0013 0.0007 'International Tables Vol C Tables 4.2.6.8 and 6.1.1.4'
N N 0.0061 0.0033 'International Tables Vol C Tables 4.2.6.8 and 6.1.1.4'

loop_
_geom_angle_atom_site_label_1
_geom_angle_atom_site_label_2
_geom_angle_atom_site_label_3
_geom_angle
_geom_angle_site_symmetry_3
C7 Re1 C6 80.36(12) .
C7 Re1 C8 82.37(12) .
C6 Re1 C8 108.53(12) .
C7 Re1 C3 84.29(12) .
C6 Re1 C3 104.70(12) .
C8 Re1 C3 141.35(12) .
C7 Re1 C2 85.21(12) .
C6 Re1 C2 140.94(11) .
C8 Re1 C2 105.21(12) .
C3 Re1 C2 37.41(10) .
C7 Re1 C4 117.52(11) .
C6 Re1 C4 94.25(11) .
C8 Re1 C4 152.44(12) .
C3 Re1 C4 36.74(10) .
C2 Re1 C4 61.08(10) .
C7 Re1 C1 118.53(12) .
C6 Re1 C1 152.32(11) .
C8 Re1 C1 94.68(12) .
C3 Re1 C1 60.96(11) .
C2 Re1 C1 36.26(11) .
C4 Re1 C1 59.72(10) .
C7 Re1 C5 139.87(11) .
C6 Re1 C5 118.68(11) .
C8 Re1 C5 118.50(11) .
C3 Re1 C5 57.64(10) .
C2 Re1 C5 57.31(10) .
C4 Re1 C5 34.10(10) .
C1 Re1 C5 33.90(9) .
C7 Re1 Re1 134.58(9) 2_767
C6 Re1 Re1 72.83(8) 2_767
C8 Re1 Re1 72.67(8) 2_767
C3 Re1 Re1 137.37(7) 2_767
C2 Re1 Re1 137.33(8) 2_767
C4 Re1 Re1 100.67(7) 2_767
C1 Re1 Re1 101.12(7) 2_767
C5 Re1 Re1 85.53(7) 2_767
H4B O4 H4C 109.7(2) .
C2 C1 C5 108.1(3) .
C2 C1 Re1 68.74(17) .
C5 C1 Re1 81.84(17) .
C2 C1 H1A 125.3 .
C5 C1 H1A 125.3 .
Re1 C1 H1A 125.3 .
C1 C2 C3 107.9(3) .
C1 C2 Re1 75.00(17) .
C3 C2 Re1 70.65(16) .
C1 C2 H2A 125.8 .
C3 C2 H2A 125.8 .
Re1 C2 H2A 125.8 .
C4 C3 C2 107.8(3) .
C4 C3 Re1 74.91(16) .
C2 C3 Re1 71.94(16) .
C4 C3 H3A 125.8 .
C2 C3 H3A 125.8 .
Re1 C3 H3A 125.8 .
C3 C4 C5 107.6(3) .
C3 C4 Re1 68.35(16) .
C5 C4 Re1 82.17(16) .
C3 C4 H4A 125.5 .
C5 C4 H4A 125.5 .
Re1 C4 H4A 125.5 .
N1 C5 C1 126.4(3) .
N1 C5 C4 127.3(3) .
C1 C5 C4 106.3(3) .
N1 C5 Re1 136.3(2) .
C1 C5 Re1 64.26(15) .
C4 C5 Re1 63.73(15) .
O1 C6 Re1 172.6(3) .
O2 C7 Re1 178.3(3) .
O3 C8 Re1 173.9(3) .
C5 N1 H5 121(3) .
C5 N1 H6 121(3) .
H5 N1 H6 117(4) .
C12 C11 C16 112.4(3) .
C12 C11 B1 128.6(3) .
C16 C11 B1 119.0(3) .
F12 C12 C13 114.7(3) .
F12 C12 C11 120.8(3) .
C13 C12 C11 124.5(3) .
F13 C13 C14 120.7(3) .
F13 C13 C12 119.4(3) .
C14 C13 C12 119.9(3) .
F14 C14 C13 121.4(3) .
F14 C14 C15 120.2(3) .
C13 C14 C15 118.4(3) .
F15 C15 C16 120.2(3) .
F15 C15 C14 120.2(3) .
C16 C15 C14 119.7(3) .
F16 C16 C15 116.1(3) .
F16 C16 C11 118.9(3) .
C15 C16 C11 125.0(3) .
C22 C21 C26 112.9(3) .
C22 C21 B1 127.1(3) .
C26 C21 B1 119.0(2) .
F22 C22 C23 115.2(2) .
F22 C22 C21 120.6(3) .
C23 C22 C21 124.1(3) .
F23 C23 C24 118.9(3) .
F23 C23 C22 121.1(3) .
C24 C23 C22 120.0(3) .
F24 C24 C23 122.0(3) .
F24 C24 C25 119.3(3) .
C23 C24 C25 118.7(3) .
F25 C25 C26 120.5(3) .
F25 C25 C24 119.9(3) .
C26 C25 C24 119.6(3) .
F26 C26 C25 115.8(2) .
F26 C26 C21 119.5(2) .
C25 C26 C21 124.7(3) .
C32 C31 C36 112.6(3) .
C32 C31 B1 126.1(3) .
C36 C31 B1 120.7(2) .
F32 C32 C33 113.7(2) .
F32 C32 C31 121.5(3) .
C33 C32 C31 124.9(3) .
F33 C33 C34 119.8(3) .
F33 C33 C32 120.4(3) .
C34 C33 C32 119.7(3) .
F34 C34 C35 121.4(3) .
F34 C34 C33 120.3(3) .
C35 C34 C33 118.3(3) .
F35 C35 C34 120.2(3) .
F35 C35 C36 119.8(3) .
C34 C35 C36 120.0(3) .
F36 C36 C35 116.0(3) .
F36 C36 C31 119.7(3) .
C35 C36 C31 124.3(3) .
C42 C41 C46 113.3(3) .
C42 C41 B1 119.7(3) .
C46 C41 B1 126.9(3) .
F42 C42 C43 115.4(3) .
F42 C42 C41 119.5(3) .
C43 C42 C41 125.1(3) .
F43 C43 C44 120.1(3) .
F43 C43 C42 120.7(3) .
C44 C43 C42 119.2(3) .
F44 C44 C43 121.0(3) .
F44 C44 C45 120.4(3) .
C43 C44 C45 118.6(3) .
F45 C45 C44 119.5(3) .
F45 C45 C46 120.6(3) .
C44 C45 C46 119.9(3) .
F46 C46 C45 115.3(3) .
F46 C46 C41 120.9(3) .
C45 C46 C41 123.8(3) .
C11 B1 C31 115.5(2) .
C11 B1 C41 102.4(2) .
C31 B1 C41 111.8(2) .
C11 B1 C21 112.8(2) .
C31 B1 C21 100.5(2) .
C41 B1 C21 114.4(2) .

loop_
_geom_bond_atom_site_label_1
_geom_bond_atom_site_label_2
_geom_bond_distance
_geom_bond_site_symmetry_2
Re1 C7 1.953(3) .
Re1 C6 1.953(3) .
Re1 C8 1.966(3) .
Re1 C3 2.225(3) .
Re1 C2 2.242(3) .
Re1 C4 2.312(3) .
Re1 C1 2.324(3) .
Re1 C5 2.554(3) .
Re1 Re1 3.1097(2) 2_767
F12 C12 1.363(3) .
F13 C13 1.352(4) .
F14 C14 1.340(3) .
F15 C15 1.354(3) .
F16 C16 1.361(3) .
F22 C22 1.354(3) .
F23 C23 1.348(3) .
F24 C24 1.342(3) .
F25 C25 1.351(3) .
F26 C26 1.357(3) .
F32 C32 1.365(3) .
F33 C33 1.351(3) .
F34 C34 1.336(3) .
F35 C35 1.346(3) .
F36 C36 1.349(3) .
F42 C42 1.356(3) .
F43 C43 1.345(4) .
F44 C44 1.337(3) .
F45 C45 1.343(3) .
F46 C46 1.353(3) .
O1 C6 1.144(4) .
O2 C7 1.132(4) .
O3 C8 1.135(4) .
O4 H4B 0.9602(10) .
O4 H4C 0.962(3) .
C1 C2 1.423(4) .
C1 C5 1.439(4) .
C1 H1A 1.0000 .
C2 C3 1.433(4) .
C2 H2A 1.0000 .
C3 C4 1.432(4) .
C3 H3A 1.0000 .
C4 C5 1.445(4) .
C4 H4A 1.0000 .
C5 N1 1.327(4) .
N1 H5 0.93(4) .
N1 H6 0.79(5) .
C11 C12 1.389(4) .
C11 C16 1.396(4) .
C11 B1 1.650(4) .
C12 C13 1.387(4) .
C13 C14 1.371(5) .
C14 C15 1.379(5) .
C15 C16 1.375(4) .
C21 C22 1.392(4) .
C21 C26 1.394(4) .
C21 B1 1.666(4) .
C22 C23 1.389(4) .
C23 C24 1.368(4) .
C24 C25 1.380(4) .
C25 C26 1.377(4) .
C31 C32 1.387(4) .
C31 C36 1.396(4) .
C31 B1 1.653(4) .
C32 C33 1.382(4) .
C33 C34 1.376(4) .
C34 C35 1.375(4) .
C35 C36 1.383(4) .
C41 C42 1.389(4) .
C41 C46 1.388(4) .
C41 B1 1.657(4) .
C42 C43 1.378(4) .
C43 C44 1.377(5) .
C44 C45 1.382(4) .
C45 C46 1.388(4) .
